data_2208602
loop_
_publ_author_name
'Ali, Hapipah M.'
'Abdul Halim, Siti Nadiah'
'Ng, Seik Weng'

_publ_section_title
;Bis(5-bromo-1<i>H</i>-indole-3-carbaldehyde
 2-nitrobenzoylhydrazonato-\k^2^<i>N</i>,<i>O</i>)bis(<i>N</i>,<i>N</i>-dimethylformamide-\k<i>O</i>)copper(II)
;
_journal_coeditor_code HB2016
_journal_issue 4
_journal_name_full 'Acta Crystallographica Section E'
_journal_page_first m724
_journal_page_last m725
_journal_paper_doi 10.1107/S1600536806007616
_journal_volume 62
_journal_year 2006
_chemical_formula_iupac '[Cu (C16 H10 Br N4 O3)2 (C3 H7 N O)2]'
_chemical_formula_moiety 'C38 H34 Br2 Cu N10 O8'
_chemical_formula_sum 'C38 H34 Br2 Cu N10 O8'
_chemical_formula_weight 982.11
_chemical_name_systematic
;
Bis(5-bromo-1H-indole-3-carbaldehyde 2-nitrobenzoylhydrazonato-
\k^2^N,O)bis(N,N-dimethylformamide-\kO)copper(II)
;
_space_group_IT_number 2
_symmetry_cell_setting triclinic
_symmetry_space_group_name_Hall '-P 1'
_symmetry_space_group_name_H-M 'P -1'
_atom_sites_solution_hydrogens mixed
_atom_sites_solution_primary 'Cu atom placed at 1/2, 1/2, 1/2'
_atom_sites_solution_secondary difmap
_audit_creation_method SHELXL-97
_cell_angle_alpha 99.84(2)
_cell_angle_beta 99.270(10)
_cell_angle_gamma 106.430(10)
_cell_formula_units_Z 1
_cell_length_a 8.643(5)
_cell_length_b 9.102(5)
_cell_length_c 14.302(9)
_cell_measurement_reflns_used 3209
_cell_measurement_temperature 295(2)
_cell_measurement_theta_max 28.0
_cell_measurement_theta_min 2.4
_cell_volume 1036.9(11)
_computing_cell_refinement CrystalClear
_computing_data_collection 'CrystalClear (Rigaku/MSC, 2005)'
_computing_data_reduction CrystalClear
_computing_molecular_graphics 'ORTEPII (Johnson, 1976)'
_computing_publication_material SHELXL97
_computing_structure_refinement 'SHELXL97 (Sheldrick, 1997)'
_computing_structure_solution 'CrystalStructure (Rigaku/MSC, 2005)'
_diffrn_ambient_temperature 295(3)
_diffrn_detector_area_resol_mean 13.65
_diffrn_measured_fraction_theta_full 0.99
_diffrn_measured_fraction_theta_max 0.99
_diffrn_measurement_device_type 'Rigaku Mercury CCD'
_diffrn_measurement_method \w
_diffrn_radiation_monochromator graphite
_diffrn_radiation_source 'medium-focus sealed tube'
_diffrn_radiation_type MoK\a
_diffrn_radiation_wavelength 0.71073
_diffrn_reflns_av_R_equivalents 0.050
_diffrn_reflns_av_sigmaI/netI 0.037
_diffrn_reflns_limit_h_max 10
_diffrn_reflns_limit_h_min -10
_diffrn_reflns_limit_k_max 11
_diffrn_reflns_limit_k_min -10
_diffrn_reflns_limit_l_max 15
_diffrn_reflns_limit_l_min -17
_diffrn_reflns_number 17658
_diffrn_reflns_theta_full 25.5
_diffrn_reflns_theta_max 25.5
_diffrn_reflns_theta_min 2.4
_diffrn_standards_decay_% 0
_diffrn_standards_interval_count 0
_diffrn_standards_interval_time 0
_diffrn_standards_number 0
_exptl_absorpt_coefficient_mu 2.517
_exptl_absorpt_correction_T_max 0.686
_exptl_absorpt_correction_T_min 0.114
_exptl_absorpt_correction_type multi-scan
_exptl_absorpt_process_details '(CrystalClear; Rigaku/MSC, 2005)'
_exptl_crystal_colour Green
_exptl_crystal_density_diffrn 1.573
_exptl_crystal_density_method 'not measured'
_exptl_crystal_description Block
_exptl_crystal_F_000 495
_exptl_crystal_size_max 0.62
_exptl_crystal_size_mid 0.44
_exptl_crystal_size_min 0.15
_refine_diff_density_max 0.78
_refine_diff_density_min -0.64
_refine_ls_extinction_method none
_refine_ls_goodness_of_fit_ref 1.10
_refine_ls_hydrogen_treatment mixed
_refine_ls_matrix_type full
_refine_ls_number_parameters 274
_refine_ls_number_reflns 3797
_refine_ls_number_restraints 1
_refine_ls_restrained_S_all 1.10
_refine_ls_R_factor_all 0.071
_refine_ls_R_factor_gt 0.055
_refine_ls_shift/su_max 0.001
_refine_ls_shift/su_mean 0.000
_refine_ls_structure_factor_coef Fsqd
_refine_ls_weighting_details 'calc w=1/[\s^2^(Fo^2^)+(0.1064P)^2^+0.1574P] where P=(Fo^2^+2Fc^2^)/3'
_refine_ls_weighting_scheme calc
_refine_ls_wR_factor_gt 0.160
_refine_ls_wR_factor_ref 0.180
_reflns_number_gt 2915
_reflns_number_total 3797
_reflns_threshold_expression I>2\s(I)
_cod_data_source_file hb2016.cif
_cod_data_source_block I
_cod_depositor_comments
;
The following automatic conversions were performed:
'_symmetry_cell_setting' value 'Triclinic' changed to 'triclinic'
according to '/home/saulius/struct/CIF-dictionaries/cif_core.dic'
dictionary named 'cif_core.dic' version 2.4.1 from
2010-06-29.

'_exptl_absorpt_correction_type' value 'Multi-scan' changed
to 'multi-scan' according to
'/home/saulius/struct/CIF-dictionaries/cif_core.dic' dictionary named
'cif_core.dic' version 2.4.1 from 2010-06-29.

Automatic conversion script
Id: cif_fix_enum 1527 2010-12-29 10:47:43Z saulius 

The following automatic conversions were performed:

'_symmetry_cell_setting' value 'Triclinic' changed to 'triclinic'
according to /home/saulius/struct/CIF-dictionaries/cif_core.dic
dictionary named 'cif_core.dic' version 2.4.1 from
2010-06-29.

'_exptl_absorpt_correction_type' value 'Multi-scan'
changed to 'multi-scan' according to
/home/saulius/struct/CIF-dictionaries/cif_core.dic dictionary named
'cif_core.dic' version 2.4.1 from 2010-06-29.

Automatic conversion script
Id: cif_fix_values 1715 2011-07-08 13:25:40Z adriana 

The following automatic conversions were performed:

'_atom_sites_solution_hydrogens' value 'difmap and geom' was changed
to 'mixed'.

Automatic conversion script
Id: cif_fix_values 6452 2018-10-05 10:23:21Z andrius 
;
_cod_original_cell_volume 1037.0(10)
_cod_database_code 2208602
_cod_database_fobs_code 2208602

loop_
_symmetry_equiv_pos_as_xyz
'x, y, z'
'-x, -y, -z'

loop_
_atom_site_type_symbol
_atom_site_label
_atom_site_fract_x
_atom_site_fract_y
_atom_site_fract_z
_atom_site_U_iso_or_equiv
_atom_site_adp_type
_atom_site_calc_flag
_atom_site_refinement_flags
_atom_site_occupancy
Br Br1 0.29765(9) 1.06647(7) 0.95543(3) 0.0955(3) Uani d . 1
Cu Cu1 0.5000 0.5000 0.5000 0.0468(2) Uani d S 1
O O1 0.4860(3) 0.5059(3) 0.3647(2) 0.0540(10) Uani d . 1
O O2 0.5973(5) 0.3978(5) 0.1791(3) 0.0960(10) Uani d . 1
O O3 0.3561(5) 0.2577(4) 0.1874(3) 0.0870(10) Uani d . 1
O O4 0.1452(4) 0.2901(4) 0.4329(3) 0.0830(10) Uani d . 1
N N1 0.4541(5) 0.3808(5) 0.1808(2) 0.0650(10) Uani d . 1
N N2 0.3812(4) 0.7082(3) 0.4090(2) 0.0460(10) Uani d . 1
N N3 0.4216(4) 0.6795(3) 0.5011(2) 0.0440(10) Uani d . 1
N N4 0.2160(4) 1.0726(4) 0.5329(2) 0.0530(10) Uani d D 1
N N5 0.0272(4) 0.3587(5) 0.3019(3) 0.0740(10) Uani d . 1
C C1 0.3896(5) 0.5105(5) 0.1646(3) 0.0530(10) Uani d . 1
C C2 0.3428(6) 0.5127(7) 0.0685(3) 0.0720(10) Uani d . 1
C C3 0.2820(7) 0.6296(7) 0.0465(3) 0.084(2) Uani d . 1
C C4 0.2684(7) 0.7407(6) 0.1209(3) 0.0780(10) Uani d . 1
C C5 0.3137(6) 0.7362(5) 0.2170(3) 0.0620(10) Uani d . 1
C C6 0.3764(5) 0.6184(4) 0.2419(3) 0.0460(10) Uani d . 1
C C7 0.4193(4) 0.6104(4) 0.3454(3) 0.0450(10) Uani d . 1
C C8 0.3941(4) 0.7669(4) 0.5735(2) 0.0430(10) Uani d . 1
C C9 0.2773(4) 0.9596(4) 0.5002(3) 0.0480(10) Uani d . 1
C C10 0.3261(4) 0.8926(4) 0.5750(3) 0.0440(10) Uani d . 1
C C11 0.2921(4) 0.9755(4) 0.6603(3) 0.0440(10) Uani d . 1
C C12 0.3158(5) 0.9696(4) 0.7588(3) 0.0530(10) Uani d . 1
C C13 0.2653(6) 1.0696(5) 0.8204(3) 0.0630(10) Uani d . 1
C C14 0.1935(7) 1.1778(6) 0.7900(4) 0.0790(10) Uani d . 1
C C15 0.1717(6) 1.1878(5) 0.6955(4) 0.0700(10) Uani d . 1
C C16 0.2227(5) 1.0870(4) 0.6306(3) 0.0510(10) Uani d . 1
C C17 0.1028(6) 0.2731(6) 0.3438(4) 0.0730(10) Uani d . 1
C C18 -0.0207(8) 0.4752(8) 0.3585(6) 0.117(2) Uani d . 1
C C19 -0.0172(7) 0.3340(10) 0.1964(5) 0.118(3) Uani d . 1
H H4n 0.178(6) 1.123(6) 0.495(3) 0.10(2) Uiso d D 1
H H2 0.3521 0.4366 0.0194 0.086 Uiso calc R 1
H H3 0.2502 0.6340 -0.0180 0.101 Uiso calc R 1
H H4 0.2279 0.8202 0.1058 0.094 Uiso calc R 1
H H5 0.3025 0.8119 0.2657 0.075 Uiso calc R 1
H H8 0.4230 0.7445 0.6337 0.052 Uiso calc R 1
H H9 0.2860 0.9300 0.4363 0.058 Uiso calc R 1
H H12 0.3645 0.8998 0.7815 0.064 Uiso calc R 1
H H14 0.1605 1.2430 0.8345 0.094 Uiso calc R 1
H H15 0.1244 1.2596 0.6744 0.084 Uiso calc R 1
H H17 0.1262 0.1940 0.3038 0.087 Uiso calc R 1
H H18a -0.0239 0.4543 0.4218 0.175 Uiso calc R 1
H H18b -0.1283 0.4732 0.3270 0.175 Uiso calc R 1
H H18c 0.0578 0.5770 0.3649 0.175 Uiso calc R 1
H H19a 0.0277 0.2574 0.1668 0.177 Uiso calc R 1
H H19b 0.0269 0.4315 0.1780 0.177 Uiso calc R 1
H H19c -0.1355 0.2970 0.1748 0.177 Uiso calc R 1

loop_
_atom_site_aniso_label
_atom_site_aniso_U_11
_atom_site_aniso_U_22
_atom_site_aniso_U_33
_atom_site_aniso_U_12
_atom_site_aniso_U_13
_atom_site_aniso_U_23
Br1 0.1613(7) 0.0884(4) 0.0477(4) 0.0516(4) 0.0358(3) 0.0125(3)
Cu1 0.0722(5) 0.0496(4) 0.0300(4) 0.0346(3) 0.0124(3) 0.0119(3)
O1 0.081(2) 0.061(2) 0.033(2) 0.0430(10) 0.0130(10) 0.0130(10)
O2 0.094(3) 0.136(3) 0.083(3) 0.072(3) 0.025(2) 0.023(2)
O3 0.125(3) 0.070(2) 0.070(2) 0.040(2) 0.017(2) 0.014(2)
O4 0.099(2) 0.090(2) 0.070(2) 0.045(2) 0.003(2) 0.038(2)
N1 0.088(3) 0.080(3) 0.033(2) 0.044(2) 0.011(2) 0.004(2)
N2 0.060(2) 0.051(2) 0.035(2) 0.0260(10) 0.0120(10) 0.0160(10)
N3 0.061(2) 0.044(2) 0.036(2) 0.0270(10) 0.0130(10) 0.0130(10)
N4 0.068(2) 0.051(2) 0.051(2) 0.032(2) 0.011(2) 0.019(2)
N5 0.060(2) 0.076(2) 0.085(3) 0.017(2) -0.003(2) 0.044(2)
C1 0.060(2) 0.067(2) 0.038(2) 0.028(2) 0.012(2) 0.016(2)
C2 0.091(3) 0.096(3) 0.038(2) 0.043(3) 0.016(2) 0.016(2)
C3 0.111(4) 0.118(4) 0.040(3) 0.057(3) 0.015(2) 0.032(3)
C4 0.105(4) 0.094(3) 0.053(3) 0.050(3) 0.013(2) 0.036(3)
C5 0.081(3) 0.070(2) 0.049(2) 0.036(2) 0.015(2) 0.026(2)
C6 0.052(2) 0.055(2) 0.036(2) 0.021(2) 0.008(2) 0.016(2)
C7 0.052(2) 0.046(2) 0.039(2) 0.017(2) 0.008(2) 0.014(2)
C8 0.050(2) 0.047(2) 0.034(2) 0.018(2) 0.0070(10) 0.011(2)
C9 0.056(2) 0.051(2) 0.042(2) 0.024(2) 0.009(2) 0.015(2)
C10 0.051(2) 0.046(2) 0.043(2) 0.021(2) 0.013(2) 0.016(2)
C11 0.052(2) 0.041(2) 0.043(2) 0.020(2) 0.011(2) 0.010(2)
C12 0.073(3) 0.044(2) 0.047(2) 0.023(2) 0.018(2) 0.012(2)
C13 0.087(3) 0.060(2) 0.047(2) 0.030(2) 0.021(2) 0.011(2)
C14 0.114(4) 0.070(3) 0.070(3) 0.052(3) 0.037(3) 0.009(2)
C15 0.098(3) 0.062(3) 0.072(3) 0.052(3) 0.027(3) 0.018(2)
C16 0.061(2) 0.046(2) 0.051(2) 0.025(2) 0.013(2) 0.012(2)
C17 0.072(3) 0.068(3) 0.078(3) 0.025(2) 0.008(2) 0.024(2)
C18 0.093(4) 0.088(4) 0.178(7) 0.046(4) 0.011(4) 0.045(4)
C19 0.078(4) 0.170(6) 0.092(4) 0.004(4) -0.011(3) 0.080(5)

loop_
_atom_type_symbol
_atom_type_description
_atom_type_scat_dispersion_real
_atom_type_scat_dispersion_imag
_atom_type_scat_source
C C 0.0033 0.0016 'International Tables Vol C Tables 4.2.6.8 and 6.1.1.4'
H H 0.0000 0.0000 'International Tables Vol C Tables 4.2.6.8 and 6.1.1.4'
N N 0.0061 0.0033 'International Tables Vol C Tables 4.2.6.8 and 6.1.1.4'
O O 0.0106 0.0060 'International Tables Vol C Tables 4.2.6.8 and 6.1.1.4'
Cu Cu 0.3201 1.2651 'International Tables Vol C Tables 4.2.6.8 and 6.1.1.4'
Br Br -0.2901 2.4595 'International Tables Vol C Tables 4.2.6.8 and 6.1.1.4'

loop_
_geom_angle_atom_site_label_1
_geom_angle_atom_site_label_2
_geom_angle_atom_site_label_3
_geom_angle_site_symmetry_1
_geom_angle_site_symmetry_3
_geom_angle
_geom_angle_publ_flag
O1 Cu1 O1 2_666 . 180 no
O1 Cu1 O4 . . 85.00(10) yes
O1 Cu1 N3 . . 81.80(10) yes
O1 Cu1 N3 . 2_666 98.20(10) yes
O1 Cu1 N3 2_666 . 98.20(10) no
O1 Cu1 N3 2_666 2_666 81.80(10) no
O1 Cu1 O4 2_666 . 95.00(10) no
N3 Cu1 N3 . 2_666 180 no
N3 Cu1 O4 . . 88.40(10) yes
N3 Cu1 O4 2_666 . 91.70(10) yes
O1 Cu1 O4 . 2_666 95.00(10) no
O1 Cu1 O4 2_666 2_666 85.00(10) no
N3 Cu1 O4 . 2_666 91.70(10) no
N3 Cu1 O4 2_666 2_666 88.40(10) no
O4 Cu1 O4 . 2_666 180 no
C7 O1 Cu1 . . 109.4(2) no
C17 O4 Cu1 . . 108.5(3) no
O2 N1 O3 . . 123.7(4) no
O2 N1 C1 . . 117.9(4) no
O3 N1 C1 . . 118.1(4) no
C7 N2 N3 . . 109.1(3) no
C8 N3 N2 . . 117.7(3) no
C8 N3 Cu1 . . 128.6(2) no
N2 N3 Cu1 . . 113.5(2) no
C9 N4 C16 . . 109.8(3) no
C17 N5 C18 . . 120.6(5) no
C17 N5 C19 . . 121.7(5) no
C18 N5 C19 . . 117.6(5) no
C2 C1 C6 . . 124.0(4) no
C2 C1 N1 . . 114.6(4) no
C6 C1 N1 . . 121.4(3) no
C3 C2 C1 . . 118.7(5) no
C2 C3 C4 . . 119.5(4) no
C5 C4 C3 . . 121.3(4) no
C4 C5 C6 . . 120.6(4) no
C1 C6 C5 . . 115.9(3) no
C1 C6 C7 . . 123.7(3) no
C5 C6 C7 . . 120.4(4) no
O1 C7 N2 . . 125.7(3) no
O1 C7 C6 . . 117.8(3) no
N2 C7 C6 . . 116.6(3) no
N3 C8 C10 . . 129.6(3) no
N4 C9 C10 . . 110.4(3) no
C9 C10 C8 . . 130.0(3) no
C9 C10 C11 . . 105.6(3) no
C8 C10 C11 . . 124.4(3) no
C12 C11 C16 . . 118.5(3) no
C12 C11 C10 . . 134.9(3) no
C16 C11 C10 . . 106.6(3) no
C13 C12 C11 . . 118.1(4) no
C12 C13 C14 . . 123.0(4) no
C12 C13 Br1 . . 119.3(3) no
C14 C13 Br1 . . 117.7(3) no
C15 C14 C13 . . 120.1(4) no
C14 C15 C16 . . 118.2(4) no
N4 C16 C15 . . 130.3(4) no
N4 C16 C11 . . 107.6(3) no
C15 C16 C11 . . 122.1(4) no
O4 C17 N5 . . 124.5(5) no
C9 N4 H4n . . 122(4) no
C16 N4 H4n . . 129(4) no
C3 C2 H2 . . 120.7 no
C1 C2 H2 . . 120.7 no
C2 C3 H3 . . 120.2 no
C4 C3 H3 . . 120.2 no
C5 C4 H4 . . 119.3 no
C3 C4 H4 . . 119.3 no
C4 C5 H5 . . 119.7 no
C6 C5 H5 . . 119.7 no
N3 C8 H8 . . 115.2 no
C10 C8 H8 . . 115.2 no
N4 C9 H9 . . 124.8 no
C10 C9 H9 . . 124.8 no
C13 C12 H12 . . 121.0 no
C11 C12 H12 . . 121.0 no
C15 C14 H14 . . 120.0 no
C13 C14 H14 . . 120.0 no
C14 C15 H15 . . 120.9 no
C16 C15 H15 . . 120.9 no
O4 C17 H17 . . 117.8 no
N5 C17 H17 . . 117.8 no
N5 C18 H18a . . 109.5 no
N5 C18 H18b . . 109.5 no
H18a C18 H18b . . 109.5 no
N5 C18 H18c . . 109.5 no
H18a C18 H18c . . 109.5 no
H18b C18 H18c . . 109.5 no
N5 C19 H19a . . 109.5 no
N5 C19 H19b . . 109.5 no
H19a C19 H19b . . 109.5 no
N5 C19 H19c . . 109.5 no
H19a C19 H19c . . 109.5 no
H19b C19 H19c . . 109.5 no

loop_
_geom_bond_atom_site_label_1
_geom_bond_atom_site_label_2
_geom_bond_site_symmetry_2
_geom_bond_distance
_geom_bond_publ_flag
C13 Br1 . 1.912(5) no
Cu1 O1 . 1.930(3) yes
Cu1 O1 2_666 1.930(3) no
Cu1 O4 . 3.014(4) yes
Cu1 O4 2_666 3.014(4) no
Cu1 N3 . 1.937(3) yes
Cu1 N3 2_666 1.937(3) no
O1 C7 . 1.289(4) no
O2 N1 . 1.208(5) no
O3 N1 . 1.227(5) no
O4 C17 . 1.239(6) no
N1 C1 . 1.478(5) no
N2 C7 . 1.308(5) no
N2 N3 . 1.395(4) no
N3 C8 . 1.291(5) no
N4 C9 . 1.334(5) no
N4 C16 . 1.371(5) no
N5 C17 . 1.309(5) no
N5 C18 . 1.419(8) no
N5 C19 . 1.458(7) no
C1 C2 . 1.373(6) no
C1 C6 . 1.390(6) no
C2 C3 . 1.373(7) no
C3 C4 . 1.381(7) no
C4 C5 . 1.378(6) no
C5 C6 . 1.403(5) no
C6 C7 . 1.486(5) no
C8 C10 . 1.426(5) no
C9 C10 . 1.384(5) no
C10 C11 . 1.438(5) no
C11 C12 . 1.403(5) no
C11 C16 . 1.407(5) no
C12 C13 . 1.368(6) no
C13 C14 . 1.396(6) no
C14 C15 . 1.356(7) no
C15 C16 . 1.403(6) no
N4 H4n . 0.850(10) no
C2 H2 . 0.93 no
C3 H3 . 0.93 no
C4 H4 . 0.93 no
C5 H5 . 0.93 no
C8 H8 . 0.93 no
C9 H9 . 0.93 no
C12 H12 . 0.93 no
C14 H14 . 0.93 no
C15 H15 . 0.93 no
C17 H17 . 0.93 no
C18 H18a . 0.96 no
C18 H18b . 0.96 no
C18 H18c . 0.96 no
C19 H19a . 0.96 no
C19 H19b . 0.96 no
C19 H19c . 0.96 no

loop_
_geom_hbond_atom_site_label_D
_geom_hbond_atom_site_label_H
_geom_hbond_atom_site_label_A
_geom_hbond_site_symmetry_A
_geom_hbond_distance_DH
_geom_hbond_distance_HA
_geom_hbond_distance_DA
_geom_hbond_angle_DHA
_geom_hbond_publ_flag
N4 H4n O4 1_565 0.850(10) 1.95(2) 2.777(4) 163(5) yes

loop_
_geom_torsion_atom_site_label_1
_geom_torsion_atom_site_label_2
_geom_torsion_atom_site_label_3
_geom_torsion_atom_site_label_4
_geom_torsion_site_symmetry_1
_geom_torsion
_geom_torsion_publ_flag
N3 Cu1 O1 C7 . -6.2(2) no
N3 Cu1 O1 C7 2_666 173.8(2) no
O4 Cu1 O1 C7 . 82.8(2) no
O1 Cu1 O4 C17 2_666 -179.7(3) no
O1 Cu1 O4 C17 . 0.3(3) no
N3 Cu1 O4 C17 . 82.1(3) no
N3 Cu1 O4 C17 2_666 -97.9(3) no
C7 N2 N3 C8 . 179.2(3) no
C7 N2 N3 Cu1 . -4.6(3) no
O1 Cu1 N3 C8 2_666 1.8(3) no
O1 Cu1 N3 C8 . -178.2(3) no
O4 Cu1 N3 C8 . 96.6(3) no
O1 Cu1 N3 N2 2_666 -173.9(2) no
O1 Cu1 N3 N2 . 6.1(2) no
O4 Cu1 N3 N2 . -79.0(2) no
O2 N1 C1 C2 . 82.3(5) no
O3 N1 C1 C2 . -92.0(5) no
O2 N1 C1 C6 . -98.7(5) no
O3 N1 C1 C6 . 87.0(5) no
C6 C1 C2 C3 . 1.3(8) no
N1 C1 C2 C3 . -179.7(5) no
C1 C2 C3 C4 . -0.4(8) no
C2 C3 C4 C5 . -0.4(9) no
C3 C4 C5 C6 . 0.5(8) no
C2 C1 C6 C5 . -1.2(6) no
N1 C1 C6 C5 . 179.9(4) no
C2 C1 C6 C7 . 176.8(4) no
N1 C1 C6 C7 . -2.1(6) no
C4 C5 C6 C1 . 0.3(6) no
C4 C5 C6 C7 . -177.8(4) no
Cu1 O1 C7 N2 . 6.0(5) no
Cu1 O1 C7 C6 . -171.9(3) no
N3 N2 C7 O1 . -1.0(5) no
N3 N2 C7 C6 . 176.9(3) no
C1 C6 C7 O1 . 6.3(6) no
C5 C6 C7 O1 . -175.8(4) no
C1 C6 C7 N2 . -171.8(4) no
C5 C6 C7 N2 . 6.1(5) no
N2 N3 C8 C10 . 0.2(6) no
Cu1 N3 C8 C10 . -175.3(3) no
C16 N4 C9 C10 . 0.6(4) no
N4 C9 C10 C8 . 178.4(4) no
N4 C9 C10 C11 . -0.7(4) no
N3 C8 C10 C9 . -3.0(7) no
N3 C8 C10 C11 . 176.0(4) no
C9 C10 C11 C12 . -177.8(4) no
C8 C10 C11 C12 . 3.0(7) no
C9 C10 C11 C16 . 0.6(4) no
C8 C10 C11 C16 . -178.6(3) no
C16 C11 C12 C13 . 2.0(6) no
C10 C11 C12 C13 . -179.7(4) no
C11 C12 C13 C14 . -0.8(7) no
C11 C12 C13 Br1 . -179.4(3) no
C12 C13 C14 C15 . -0.4(8) no
Br1 C13 C14 C15 . 178.2(4) no
C13 C14 C15 C16 . 0.2(8) no
C9 N4 C16 C15 . -179.4(5) no
C9 N4 C16 C11 . -0.2(4) no
C14 C15 C16 N4 . -179.8(5) no
C14 C15 C16 C11 . 1.1(7) no
C12 C11 C16 N4 . 178.5(3) no
C10 C11 C16 N4 . -0.2(4) no
C12 C11 C16 C15 . -2.3(6) no
C10 C11 C16 C15 . 179.0(4) no
Cu1 O4 C17 N5 . -94.4(5) no
C18 N5 C17 O4 . -3.7(8) no
C19 N5 C17 O4 . 179.1(5) no
